data_7711006
loop_
_publ_author_name
'Schallenberg, David'
'Pardemann, Nils'
'Villinger, Alexander'
'Seidel, Wolfram Willy'

_publ_section_title
;
 Synthesis and Coordination Behaviour of 1H-1,2,3-Triazole-4,5-Dithiolates
;
_journal_name_full 'Dalton Transactions'
_journal_paper_doi 10.1039/D2DT00410K
_journal_year 2022
_chemical_formula_moiety 'C20 H18 N6 Ni S4 -, C8 H20 N +'
_chemical_formula_sum 'C28 H38 N7 Ni S4'
_chemical_formula_weight 659.60
_chemical_name_systematic Tetraethylammonium-bis(2,6-dimethylphenyl-1H-1,2,3-triazole-4,5-dithiolato)nickelate
_space_group_crystal_system monoclinic
_space_group_IT_number 15
_space_group_name_Hall '-C 2yc'
_space_group_name_H-M_alt 'C 1 2/c 1'
_atom_sites_solution_hydrogens geom
_audit_creation_method SHELXL-2014/7
_audit_update_record
;
2022-07-06 deposited with the CCDC.	2022-08-17 downloaded from the CCDC.
;
_cell_angle_alpha 90
_cell_angle_beta 98.061(4)
_cell_angle_gamma 90
_cell_formula_units_Z 4
_cell_length_a 26.082(2)
_cell_length_b 7.5934(6)
_cell_length_c 15.7003(17)
_cell_measurement_reflns_used 4725
_cell_measurement_temperature 123(2)
_cell_measurement_theta_max 23.15
_cell_measurement_theta_min 2.62
_cell_volume 3078.7(5)
_computing_cell_refinement 'Bruker Apex V7.51A'
_computing_data_collection 'Bruker Apex V7.51A'
_computing_data_reduction 'Bruker SAINT'
_computing_molecular_graphics 'ORTEP-3v2.01 (Farrugia, 2012)'
_computing_publication_material 'SHELXL-2014/7 (Sheldrick, 2015)'
_computing_structure_refinement 'SHELXL-2014/7 (Sheldrick, 2015)'
_computing_structure_solution 'Bruker SHELXTL'
_diffrn_ambient_temperature 123(2)
_diffrn_detector_area_resol_mean 10.4167
_diffrn_measured_fraction_theta_full 1.000
_diffrn_measured_fraction_theta_max 0.999
_diffrn_measurement_device_type 'Bruker D8 QUEST diffractometer'
_diffrn_measurement_method 'phi and omega scans'
_diffrn_radiation_type MoK\a
_diffrn_radiation_wavelength 0.71073
_diffrn_reflns_av_R_equivalents 0.1206
_diffrn_reflns_av_unetI/netI 0.0725
_diffrn_reflns_Laue_measured_fraction_full 1.000
_diffrn_reflns_Laue_measured_fraction_max 0.999
_diffrn_reflns_limit_h_max 34
_diffrn_reflns_limit_h_min -34
_diffrn_reflns_limit_k_max 10
_diffrn_reflns_limit_k_min 0
_diffrn_reflns_limit_l_max 20
_diffrn_reflns_limit_l_min 0
_diffrn_reflns_number 5946
_diffrn_reflns_point_group_measured_fraction_full 1.000
_diffrn_reflns_point_group_measured_fraction_max 0.999
_diffrn_reflns_theta_full 25.242
_diffrn_reflns_theta_max 27.999
_diffrn_reflns_theta_min 2.620
_diffrn_source 'microfocus sealed tube'
_exptl_absorpt_coefficient_mu 0.933
_exptl_absorpt_correction_T_max 0.747227
_exptl_absorpt_correction_T_min 0.656932
_exptl_absorpt_correction_type multi-scan
_exptl_absorpt_process_details '(SADABS-2016/2; Sheldrick, 2015)'
_exptl_crystal_colour green
_exptl_crystal_density_diffrn 1.423
_exptl_crystal_description plate
_exptl_crystal_F_000 1388
_exptl_crystal_recrystallization_method 'Re-crystallisation from solvent: methanol'
_exptl_crystal_size_max 0.160
_exptl_crystal_size_mid 0.070
_exptl_crystal_size_min 0.020
_refine_diff_density_max 0.634
_refine_diff_density_min -0.488
_refine_diff_density_rms 0.108
_refine_ls_extinction_method none
_refine_ls_goodness_of_fit_ref 1.030
_refine_ls_hydrogen_treatment constr
_refine_ls_matrix_type full
_refine_ls_number_parameters 188
_refine_ls_number_reflns 5946
_refine_ls_number_restraints 0
_refine_ls_restrained_S_all 1.030
_refine_ls_R_factor_all 0.0912
_refine_ls_R_factor_gt 0.0529
_refine_ls_shift/su_max 0.001
_refine_ls_shift/su_mean 0.000
_refine_ls_structure_factor_coef Fsqd
_refine_ls_weighting_details 'w=1/[\s^2^(Fo^2^)+(0.0363P)^2^+8.7862P] where P=(Fo^2^+2Fc^2^)/3'
_refine_ls_weighting_scheme calc
_refine_ls_wR_factor_gt 0.0999
_refine_ls_wR_factor_ref 0.1146
_reflns_Friedel_coverage 0.000
_reflns_number_gt 4286
_reflns_number_total 5946
_reflns_threshold_expression 'I > 2\s(I)'
_cod_data_source_file d2dt00410k2.cif
_cod_data_source_block is_np663
_cod_original_sg_symbol_H-M 'C 2/c'
_cod_database_code 7711006
_shelx_shelxl_version_number 2014/7
_shelx_space_group_comment
;
The symmetry employed for this shelxl refinement is uniquely defined
by the following loop, which should always be used as a source of
symmetry information in preference to the above space-group names.
They are only intended as comments.
;
_shelx_estimated_absorpt_t_min 0.865
_shelx_estimated_absorpt_t_max 0.982

loop_
_space_group_symop_operation_xyz
'x, y, z'
'-x, y, -z+1/2'
'x+1/2, y+1/2, z'
'-x+1/2, y+1/2, -z+1/2'
'-x, -y, -z'
'x, -y, z-1/2'
'-x+1/2, -y+1/2, -z'
'x+1/2, -y+1/2, z-1/2'

loop_
_atom_site_label
_atom_site_type_symbol
_atom_site_fract_x
_atom_site_fract_y
_atom_site_fract_z
_atom_site_U_iso_or_equiv
_atom_site_adp_type
_atom_site_occupancy
_atom_site_site_symmetry_order
_atom_site_calc_flag
_atom_site_refinement_flags_posn
_atom_site_refinement_flags_adp
_atom_site_refinement_flags_occupancy
_atom_site_disorder_assembly
_atom_site_disorder_group
Ni1 Ni 1.0000 0.0000 0.5000 0.02110(17) Uani 1 2 d S . P . .
S1 S 0.95025(4) 0.15775(13) 0.40547(6) 0.0235(2) Uani 1 1 d . . . . .
S2 S 0.93696(4) -0.08888(14) 0.56718(7) 0.0251(2) Uani 1 1 d . . . . .
N1 N 0.83317(13) 0.0052(5) 0.5155(2) 0.0283(8) Uani 1 1 d . . . . .
N2 N 0.80767(12) 0.1045(4) 0.4551(2) 0.0284(8) Uani 1 1 d . . . . .
N3 N 0.84278(12) 0.1746(4) 0.40697(19) 0.0235(7) Uani 1 1 d . . . . .
C1 C 0.89121(14) 0.1174(5) 0.4378(2) 0.0204(8) Uani 1 1 d . . . . .
C2 C 0.88467(14) 0.0112(5) 0.5062(3) 0.0226(8) Uani 1 1 d . . . . .
C3 C 0.82652(14) 0.2853(5) 0.3338(2) 0.0233(8) Uani 1 1 d . . . . .
C4 C 0.80812(15) 0.4529(5) 0.3479(3) 0.0267(9) Uani 1 1 d . . . . .
C5 C 0.79329(16) 0.5586(6) 0.2751(3) 0.0322(10) Uani 1 1 d . . . . .
H5 H 0.7801 0.6735 0.2820 0.039 Uiso 1 1 calc R U . . .
C6 C 0.79783(14) 0.4965(6) 0.1934(3) 0.0303(10) Uani 1 1 d . . . . .
H6 H 0.7886 0.5705 0.1449 0.036 Uiso 1 1 calc R U . . .
C7 C 0.81568(15) 0.3279(6) 0.1819(3) 0.0304(10) Uani 1 1 d . . . . .
H7 H 0.8181 0.2868 0.1254 0.037 Uiso 1 1 calc R U . . .
C8 C 0.83018(14) 0.2179(6) 0.2519(2) 0.0249(9) Uani 1 1 d . . . . .
C9 C 0.80366(17) 0.5221(6) 0.4367(3) 0.0345(11) Uani 1 1 d . . . . .
H9A H 0.7740 0.4666 0.4581 0.052 Uiso 1 1 calc R U . . .
H9B H 0.7987 0.6500 0.4341 0.052 Uiso 1 1 calc R U . . .
H9C H 0.8354 0.4945 0.4756 0.052 Uiso 1 1 calc R U . . .
C10 C 0.84693(17) 0.0319(6) 0.2385(3) 0.0318(11) Uani 1 1 d . . . . .
H10A H 0.8848 0.0270 0.2439 0.048 Uiso 1 1 calc R U . . .
H10B H 0.8320 -0.0079 0.1810 0.048 Uiso 1 1 calc R U . . .
H10C H 0.8349 -0.0447 0.2819 0.048 Uiso 1 1 calc R U . . .
N4 N 1.0000 0.6117(6) 0.2500 0.0225(9) Uani 1 2 d S T P . .
C11 C 0.96548(15) 0.4919(5) 0.1888(3) 0.0262(9) Uani 1 1 d . . . . .
H11A H 0.9879 0.4141 0.1594 0.031 Uiso 1 1 calc R U . . .
H11B H 0.9453 0.4160 0.2232 0.031 Uiso 1 1 calc R U . . .
C12 C 0.92820(17) 0.5851(6) 0.1214(3) 0.0348(10) Uani 1 1 d . . . . .
H12A H 0.9051 0.6602 0.1496 0.052 Uiso 1 1 calc R U . . .
H12B H 0.9077 0.4977 0.0854 0.052 Uiso 1 1 calc R U . . .
H12C H 0.9476 0.6577 0.0854 0.052 Uiso 1 1 calc R U . . .
C13 C 0.96794(15) 0.7321(5) 0.2989(3) 0.0283(9) Uani 1 1 d . . . . .
H13A H 0.9918 0.8093 0.3368 0.034 Uiso 1 1 calc R U . . .
H13B H 0.9466 0.8088 0.2569 0.034 Uiso 1 1 calc R U . . .
C14 C 0.93266(17) 0.6412(6) 0.3532(3) 0.0361(10) Uani 1 1 d . . . . .
H14A H 0.9088 0.5637 0.3167 0.054 Uiso 1 1 calc R U . . .
H14B H 0.9128 0.7295 0.3802 0.054 Uiso 1 1 calc R U . . .
H14C H 0.9534 0.5711 0.3978 0.054 Uiso 1 1 calc R U . . .

loop_
_atom_site_aniso_label
_atom_site_aniso_U_11
_atom_site_aniso_U_22
_atom_site_aniso_U_33
_atom_site_aniso_U_23
_atom_site_aniso_U_13
_atom_site_aniso_U_12
Ni1 0.0238(3) 0.0229(3) 0.0168(3) 0.0030(3) 0.0035(3) 0.0021(3)
S1 0.0246(5) 0.0264(5) 0.0200(5) 0.0064(4) 0.0043(4) 0.0026(4)
S2 0.0268(5) 0.0288(5) 0.0198(5) 0.0072(4) 0.0040(4) 0.0016(4)
N1 0.0273(17) 0.038(2) 0.0194(19) 0.0054(14) 0.0013(14) 0.0003(17)
N2 0.0269(17) 0.040(2) 0.0183(16) 0.0050(17) 0.0033(15) -0.0025(15)
N3 0.0220(17) 0.0306(19) 0.0185(17) 0.0008(14) 0.0054(13) 0.0016(14)
C1 0.023(2) 0.022(2) 0.0155(17) -0.0018(15) 0.0012(15) 0.0020(16)
C2 0.0223(18) 0.029(2) 0.0165(19) 0.0010(16) 0.0025(16) -0.0001(18)
C3 0.0196(18) 0.030(2) 0.0193(19) 0.0039(17) 0.0013(15) -0.0007(16)
C4 0.0182(18) 0.033(2) 0.029(2) 0.0002(18) 0.0022(16) 0.0007(16)
C5 0.024(2) 0.031(2) 0.041(3) 0.009(2) 0.0016(18) 0.0049(18)
C6 0.0264(19) 0.038(2) 0.025(3) 0.0134(19) -0.001(2) 0.001(2)
C7 0.029(2) 0.043(3) 0.019(2) 0.0024(18) 0.0022(16) -0.002(2)
C8 0.0206(19) 0.034(2) 0.020(2) 0.0017(17) 0.0016(15) 0.0011(18)
C9 0.033(2) 0.036(3) 0.035(3) -0.005(2) 0.005(2) 0.008(2)
C10 0.037(2) 0.038(3) 0.020(2) 0.0006(18) 0.0013(17) 0.005(2)
N4 0.023(2) 0.022(2) 0.023(2) 0.000 0.005(2) 0.000
C11 0.0293(19) 0.023(2) 0.026(2) -0.0016(18) 0.0039(17) -0.0036(19)
C12 0.035(2) 0.035(2) 0.032(2) 0.002(2) -0.004(2) -0.006(2)
C13 0.029(2) 0.021(2) 0.034(2) -0.0051(18) 0.0031(18) 0.0048(17)
C14 0.037(2) 0.036(3) 0.037(3) -0.005(2) 0.011(2) 0.003(2)

loop_
_atom_type_symbol
_atom_type_description
_atom_type_scat_dispersion_real
_atom_type_scat_dispersion_imag
_atom_type_scat_source
C C 0.0033 0.0016 'International Tables Vol C Tables 4.2.6.8 and 6.1.1.4'
H H 0.0000 0.0000 'International Tables Vol C Tables 4.2.6.8 and 6.1.1.4'
N N 0.0061 0.0033 'International Tables Vol C Tables 4.2.6.8 and 6.1.1.4'
S S 0.1246 0.1234 'International Tables Vol C Tables 4.2.6.8 and 6.1.1.4'
Ni Ni 0.3393 1.1124 'International Tables Vol C Tables 4.2.6.8 and 6.1.1.4'

loop_
_geom_angle_atom_site_label_1
_geom_angle_atom_site_label_2
_geom_angle_atom_site_label_3
_geom_angle
_geom_angle_site_symmetry_1
_geom_angle_site_symmetry_3
_geom_angle_publ_flag
S2 Ni1 S2 180.0 5_756 . ?
S2 Ni1 S1 94.70(4) 5_756 5_756 ?
S2 Ni1 S1 85.30(4) . 5_756 ?
S2 Ni1 S1 85.30(4) 5_756 . ?
S2 Ni1 S1 94.70(4) . . ?
S1 Ni1 S1 180.0 5_756 . ?
C1 S1 Ni1 99.97(13) . . ?
C2 S2 Ni1 100.72(13) . . ?
N2 N1 C2 107.9(3) . . ?
N1 N2 N3 108.0(3) . . ?
C1 N3 N2 109.8(3) . . ?
C1 N3 C3 128.8(3) . . ?
N2 N3 C3 121.4(3) . . ?
N3 C1 C2 104.8(3) . . ?
N3 C1 S1 131.7(3) . . ?
C2 C1 S1 123.5(3) . . ?
N1 C2 C1 109.5(3) . . ?
N1 C2 S2 129.4(3) . . ?
C1 C2 S2 121.1(3) . . ?
C4 C3 C8 123.4(4) . . ?
C4 C3 N3 118.6(3) . . ?
C8 C3 N3 118.0(3) . . ?
C3 C4 C5 117.1(4) . . ?
C3 C4 C9 122.6(4) . . ?
C5 C4 C9 120.2(4) . . ?
C6 C5 C4 120.5(4) . . ?
C6 C5 H5 119.7 . . ?
C4 C5 H5 119.7 . . ?
C7 C6 C5 120.7(4) . . ?
C7 C6 H6 119.7 . . ?
C5 C6 H6 119.7 . . ?
C6 C7 C8 120.8(4) . . ?
C6 C7 H7 119.6 . . ?
C8 C7 H7 119.6 . . ?
C7 C8 C3 117.5(4) . . ?
C7 C8 C10 120.4(4) . . ?
C3 C8 C10 122.1(4) . . ?
C4 C9 H9A 109.5 . . ?
C4 C9 H9B 109.5 . . ?
H9A C9 H9B 109.5 . . ?
C4 C9 H9C 109.5 . . ?
H9A C9 H9C 109.5 . . ?
H9B C9 H9C 109.5 . . ?
C8 C10 H10A 109.5 . . ?
C8 C10 H10B 109.5 . . ?
H10A C10 H10B 109.5 . . ?
C8 C10 H10C 109.5 . . ?
H10A C10 H10C 109.5 . . ?
H10B C10 H10C 109.5 . . ?
C13 N4 C13 106.0(4) . 2_755 ?
C13 N4 C11 111.1(2) . 2_755 ?
C13 N4 C11 111.1(2) 2_755 2_755 ?
C13 N4 C11 111.1(2) . . ?
C13 N4 C11 111.1(2) 2_755 . ?
C11 N4 C11 106.6(4) 2_755 . ?
C12 C11 N4 115.4(3) . . ?
C12 C11 H11A 108.4 . . ?
N4 C11 H11A 108.4 . . ?
C12 C11 H11B 108.4 . . ?
N4 C11 H11B 108.4 . . ?
H11A C11 H11B 107.5 . . ?
C11 C12 H12A 109.5 . . ?
C11 C12 H12B 109.5 . . ?
H12A C12 H12B 109.5 . . ?
C11 C12 H12C 109.5 . . ?
H12A C12 H12C 109.5 . . ?
H12B C12 H12C 109.5 . . ?
C14 C13 N4 115.7(3) . . ?
C14 C13 H13A 108.4 . . ?
N4 C13 H13A 108.4 . . ?
C14 C13 H13B 108.4 . . ?
N4 C13 H13B 108.4 . . ?
H13A C13 H13B 107.4 . . ?
C13 C14 H14A 109.5 . . ?
C13 C14 H14B 109.5 . . ?
H14A C14 H14B 109.5 . . ?
C13 C14 H14C 109.5 . . ?
H14A C14 H14C 109.5 . . ?
H14B C14 H14C 109.5 . . ?

loop_
_geom_bond_atom_site_label_1
_geom_bond_atom_site_label_2
_geom_bond_distance
_geom_bond_site_symmetry_2
_geom_bond_publ_flag
Ni1 S2 2.1812(10) 5_756 ?
Ni1 S2 2.1813(10) . ?
Ni1 S1 2.1867(9) 5_756 ?
Ni1 S1 2.1867(9) . ?
S1 C1 1.715(4) . ?
S2 C2 1.728(4) . ?
N1 N2 1.317(5) . ?
N1 C2 1.372(5) . ?
N2 N3 1.373(4) . ?
N3 C1 1.359(5) . ?
N3 C3 1.438(5) . ?
C1 C2 1.373(5) . ?
C3 C4 1.389(5) . ?
C3 C8 1.399(6) . ?
C4 C5 1.405(6) . ?
C4 C9 1.510(6) . ?
C5 C6 1.387(7) . ?
C5 H5 0.9500 . ?
C6 C7 1.382(6) . ?
C6 H6 0.9500 . ?
C7 C8 1.391(5) . ?
C7 H7 0.9500 . ?
C8 C10 1.502(6) . ?
C9 H9A 0.9800 . ?
C9 H9B 0.9800 . ?
C9 H9C 0.9800 . ?
C10 H10A 0.9800 . ?
C10 H10B 0.9800 . ?
C10 H10C 0.9800 . ?
N4 C13 1.518(5) . ?
N4 C13 1.518(5) 2_755 ?
N4 C11 1.522(4) 2_755 ?
N4 C11 1.522(4) . ?
C11 C12 1.509(6) . ?
C11 H11A 0.9900 . ?
C11 H11B 0.9900 . ?
C12 H12A 0.9800 . ?
C12 H12B 0.9800 . ?
C12 H12C 0.9800 . ?
C13 C14 1.506(6) . ?
C13 H13A 0.9900 . ?
C13 H13B 0.9900 . ?
C14 H14A 0.9800 . ?
C14 H14B 0.9800 . ?
C14 H14C 0.9800 . ?

loop_
_geom_torsion_atom_site_label_1
_geom_torsion_atom_site_label_2
_geom_torsion_atom_site_label_3
_geom_torsion_atom_site_label_4
_geom_torsion
_geom_torsion_site_symmetry_1
_geom_torsion_site_symmetry_2
_geom_torsion_site_symmetry_3
_geom_torsion_site_symmetry_4
_geom_torsion_publ_flag
C2 N1 N2 N3 -0.2(4) . . . . ?
N1 N2 N3 C1 0.3(4) . . . . ?
N1 N2 N3 C3 178.0(3) . . . . ?
N2 N3 C1 C2 -0.2(4) . . . . ?
C3 N3 C1 C2 -177.8(4) . . . . ?
N2 N3 C1 S1 179.8(3) . . . . ?
C3 N3 C1 S1 2.2(6) . . . . ?
Ni1 S1 C1 N3 -180.0(3) . . . . ?
Ni1 S1 C1 C2 0.1(3) . . . . ?
N2 N1 C2 C1 0.0(5) . . . . ?
N2 N1 C2 S2 178.8(3) . . . . ?
N3 C1 C2 N1 0.1(4) . . . . ?
S1 C1 C2 N1 -179.9(3) . . . . ?
N3 C1 C2 S2 -178.8(3) . . . . ?
S1 C1 C2 S2 1.2(5) . . . . ?
Ni1 S2 C2 N1 179.6(4) . . . . ?
Ni1 S2 C2 C1 -1.7(3) . . . . ?
C1 N3 C3 C4 -112.4(4) . . . . ?
N2 N3 C3 C4 70.3(5) . . . . ?
C1 N3 C3 C8 67.5(5) . . . . ?
N2 N3 C3 C8 -109.8(4) . . . . ?
C8 C3 C4 C5 -0.9(6) . . . . ?
N3 C3 C4 C5 179.0(3) . . . . ?
C8 C3 C4 C9 179.0(4) . . . . ?
N3 C3 C4 C9 -1.1(5) . . . . ?
C3 C4 C5 C6 -0.8(6) . . . . ?
C9 C4 C5 C6 179.3(4) . . . . ?
C4 C5 C6 C7 1.7(6) . . . . ?
C5 C6 C7 C8 -0.9(6) . . . . ?
C6 C7 C8 C3 -0.7(6) . . . . ?
C6 C7 C8 C10 176.8(4) . . . . ?
C4 C3 C8 C7 1.6(6) . . . . ?
N3 C3 C8 C7 -178.3(3) . . . . ?
C4 C3 C8 C10 -175.9(4) . . . . ?
N3 C3 C8 C10 4.2(5) . . . . ?
C13 N4 C11 C12 59.5(4) . . . . ?
C13 N4 C11 C12 -58.2(4) 2_755 . . . ?
C11 N4 C11 C12 -179.4(4) 2_755 . . . ?
C13 N4 C13 C14 -179.8(4) 2_755 . . . ?
C11 N4 C13 C14 -59.1(4) 2_755 . . . ?
C11 N4 C13 C14 59.4(4) . . . . ?
